data_2107324
loop_
_publ_author_name
'Tomas, A.'
'Rigoult, J.'
'Guittard, M.'
'Laruelle, P.'

_publ_section_title
;
 Structure de l'undecasulfure de dichrome et d'hexaerbium
;
_journal_name_full 'Acta Crystallographica B (24,1968-38,1982)'
_journal_page_first 1987
_journal_page_last 1989
_journal_volume 36
_journal_year 1980
_chemical_formula_sum 'Cr2 Er6 S11'
_space_group_IT_number 36
_symmetry_space_group_name_Hall 'C 2c -2'
_symmetry_space_group_name_H-M 'C m c 21'
_cell_angle_alpha 90
_cell_angle_beta 90
_cell_angle_gamma 90
_cell_formula_units_Z 4
_cell_length_a 3.751
_cell_length_b 12.471
_cell_length_c 34.156
_cell_volume 1597.774
_citation_journal_id_ASTM ACBCAR
_cod_data_source_file Tomas_ACBCAR_1980_357.cif
_cod_data_source_block Cr2Er6S11
_cod_database_code 2107324

loop_
_symmetry_equiv_pos_as_xyz
x,y,z
-x,-y,z+1/2
-x,y,z
x,-y,z+1/2
x+1/2,y+1/2,z
-x+1/2,-y+1/2,z+1/2
-x+1/2,y+1/2,z
x+1/2,-y+1/2,z+1/2

loop_
_atom_site_label
_atom_site_type_symbol
_atom_site_fract_x
_atom_site_fract_y
_atom_site_fract_z
_atom_site_occupancy
_atom_site_U_iso_or_equiv
Er5 Er 0 0.7493 0.3211 0.64 0.0
Er4 Er 0 0.7471 0.1869 0.47 0.0
Cr1 Cr 0 0.7471 0.1869 0.53 0.0
Cr4 Cr 0 0.0139 0.3693 0.39 0.0
Er3 Er 0 0.2614 0.4395 1 0.0
S11 S 0 0.657 0.3888 1 0.0
S2 S 0 0.915 0.4338 1 0.0
S6 S 0 0.657 0.1148 1 0.0
Er8 Er 0 0.0008 0.0018 0.76 0.0
S5 S 0 0.647 0.0174 1 0.0
Er6 Er 0 0.0125 0.1369 0.52 0.0
S4 S 0 0.38 0.1618 1 0.0
S10 S 0 0.392 0.335 1 0.0
S7 S 0 0.105 0.2048 1 0.0
Er2 Er 0 0.2571 0.063 1 0.0
Cr5 Cr 0 0.0008 0.0018 0.24 0.0
Er1 Er 0 0.491 0.2528 1 0.0
Cr2 Cr 0 0.7493 0.3211 0.36 0.0
S8 S 0 0.337 0.2503 1 0.0
Cr3 Cr 0 0.0125 0.1369 0.48 0.0
Er7 Er 0 0.0139 0.3693 0.61 0.0
S1 S 0 0.912 0.0717 1 0.0
S3 S 0 0.646 0.4856 1 0.0
S9 S 0 0.102 0.3003 1 0.0
